data_7230434
loop_
_publ_author_name
'Seiler, Vanessa Kristina'
'Callebaut, Kevin'
'Robeyns, Koen'
'Tumanov, Nikolay'
'Wouters, Johan'
'Champagne, Beno\^it'
'Leyssens, Tom'

_publ_section_title
;
 Acidochromic spiropyran--merocyanine stabilisation in the solid state
;
_journal_issue 24
_journal_name_full CrystEngComm
_journal_page_first 3318
_journal_paper_doi 10.1039/C8CE00291F
_journal_volume 20
_journal_year 2018
_chemical_formula_moiety 'C20 H22 N O2 1+, Br 1-, 2(H2 O)'
_chemical_formula_sum 'C20 H26 Br N O4'
_chemical_formula_weight 424.33
_chemical_name_common '2-[(E)-2-(2-hydroxy-3-methoxyphenyl)ethenyl]-1,3,3-trimethyl-3H-indol-1-ium dihydrate bromide'
_chemical_name_systematic '2-[(E)-2-(2-hydroxy-3-methoxyphenyl)ethenyl]-1,3,3-trimethyl-3H-indol-1-ium dihydrate bromide'
_space_group_crystal_system monoclinic
_space_group_IT_number 14
_space_group_name_Hall '-P 2ybc'
_space_group_name_H-M_alt 'P 1 21/c 1'
_symmetry_space_group_name_Hall '-P 2ybc'
_symmetry_space_group_name_H-M 'P 1 21/c 1'
_atom_sites_solution_hydrogens difmap
_atom_sites_solution_primary dual
_atom_sites_solution_secondary dual
_audit_creation_method SHELXL-2016/6
_audit_update_record
;
2018-02-15 deposited with the CCDC.
2018-04-06 downloaded from the CCDC.
;
_cell_angle_alpha 90
_cell_angle_beta 98.766(2)
_cell_angle_gamma 90
_cell_formula_units_Z 4
_cell_length_a 11.5976(3)
_cell_length_b 23.9015(6)
_cell_length_c 7.36093(15)
_cell_measurement_reflns_used 4756
_cell_measurement_temperature 100(2)
_cell_measurement_theta_max 66.8320
_cell_measurement_theta_min 3.6880
_cell_volume 2016.62(8)
_computing_cell_refinement 'CrysAlisPro 1.171.38.46 (Rigaku OD, 2015)'
_computing_data_collection 'CrysAlisPro 1.171.38.46 (Rigaku OD, 2015)'
_computing_data_reduction 'CrysAlisPro 1.171.38.46 (Rigaku OD, 2015)'
_computing_structure_refinement 'SHELXL-2016/6 (Sheldrick, 2016)'
_computing_structure_solution 'SHELXT (Sheldrick, 2015)'
_diffrn_ambient_temperature 100(2)
_diffrn_detector_area_resol_mean 5.1856
_diffrn_measured_fraction_theta_full 0.951
_diffrn_measured_fraction_theta_max 0.951
_diffrn_measurement_device_type
;
Oxford Diffraction Xcalibur, Ruby, Gemini ultra
;
_diffrn_measurement_method '\w scans'
_diffrn_radiation_monochromator 'multilayer mirror'
_diffrn_radiation_type CuK\a
_diffrn_radiation_wavelength 1.54184
_diffrn_reflns_av_R_equivalents 0.0352
_diffrn_reflns_av_unetI/netI 0.0399
_diffrn_reflns_Laue_measured_fraction_full 0.951
_diffrn_reflns_Laue_measured_fraction_max 0.951
_diffrn_reflns_limit_h_max 13
_diffrn_reflns_limit_h_min -12
_diffrn_reflns_limit_k_max 27
_diffrn_reflns_limit_k_min -27
_diffrn_reflns_limit_l_max 6
_diffrn_reflns_limit_l_min -8
_diffrn_reflns_number 8366
_diffrn_reflns_point_group_measured_fraction_full 0.951
_diffrn_reflns_point_group_measured_fraction_max 0.951
_diffrn_reflns_theta_full 67.104
_diffrn_reflns_theta_max 67.104
_diffrn_reflns_theta_min 3.699
_diffrn_source 'fine-focus sealed tube'
_exptl_absorpt_coefficient_mu 2.976
_exptl_absorpt_correction_T_max 0.927
_exptl_absorpt_correction_T_min 0.679
_exptl_absorpt_correction_type analytical
_exptl_absorpt_process_details
;
CrysAlisPro 1.171.38.46 (Rigaku Oxford Diffraction, 2015)
Analytical numeric absorption correction using a multifaceted crystal
model based on expressions derived by R.C. Clark & J.S. Reid.
(Clark, R. C. & Reid, J. S. (1995). Acta Cryst. A51, 887-897)
Empirical absorption correction using spherical harmonics,
 implemented in SCALE3 ABSPACK scaling algorithm.
;
_exptl_crystal_colour yellow
_exptl_crystal_density_diffrn 1.398
_exptl_crystal_description plate
_exptl_crystal_F_000 880
_exptl_crystal_recrystallization_method 'Re-crystallisation from solvent: Ethanol'
_exptl_crystal_size_max 0.223
_exptl_crystal_size_mid 0.089
_exptl_crystal_size_min 0.026
_refine_diff_density_max 0.623
_refine_diff_density_min -0.302
_refine_diff_density_rms 0.068
_refine_ls_extinction_method none
_refine_ls_goodness_of_fit_ref 1.048
_refine_ls_hydrogen_treatment mixed
_refine_ls_matrix_type full
_refine_ls_number_parameters 254
_refine_ls_number_reflns 3431
_refine_ls_number_restraints 0
_refine_ls_restrained_S_all 1.048
_refine_ls_R_factor_all 0.0395
_refine_ls_R_factor_gt 0.0345
_refine_ls_shift/su_max 0.001
_refine_ls_shift/su_mean 0.000
_refine_ls_structure_factor_coef Fsqd
_refine_ls_weighting_details 'w=1/[\s^2^(Fo^2^)+(0.0530P)^2^+0.2228P] where P=(Fo^2^+2Fc^2^)/3'
_refine_ls_weighting_scheme calc
_refine_ls_wR_factor_gt 0.0873
_refine_ls_wR_factor_ref 0.0920
_reflns_Friedel_coverage 0.000
_reflns_number_gt 3027
_reflns_number_total 3431
_reflns_threshold_expression 'I > 2\s(I)'
_cod_data_source_file c8ce00291f2.cif
_cod_data_source_block nt0158_Vanessa_KC-SPOMe_HBr_EtOH
_cod_depositor_comments 'Adding full bibliography for 7230424--7230439.cif.'
_cod_original_cell_volume 2016.61(8)
_cod_database_code 7230434
_shelx_shelxl_version_number 2016/6
_shelx_space_group_comment
;
The symmetry employed for this shelxl refinement is uniquely defined
by the following loop, which should always be used as a source of
symmetry information in preference to the above space-group names.
They are only intended as comments.
;
_shelx_estimated_absorpt_t_min 0.557
_shelx_estimated_absorpt_t_max 0.927

loop_
_space_group_symop_operation_xyz
'x, y, z'
'-x, y+1/2, -z+1/2'
'-x, -y, -z'
'x, -y-1/2, z-1/2'

loop_
_atom_site_label
_atom_site_type_symbol
_atom_site_fract_x
_atom_site_fract_y
_atom_site_fract_z
_atom_site_U_iso_or_equiv
_atom_site_adp_type
_atom_site_occupancy
_atom_site_site_symmetry_order
_atom_site_calc_flag
_atom_site_refinement_flags_posn
_atom_site_refinement_flags_adp
Br1 Br 0.07493(2) 0.34565(2) 0.45047(3) 0.03180(12) Uani 1 1 d . .
O1 O 0.47084(17) 0.37824(8) 0.2232(2) 0.0344(4) Uani 1 1 d . .
H1 H 0.409(4) 0.3659(16) 0.182(5) 0.052 Uiso 1 1 d . U
O3 O 0.14002(19) 0.28619(9) 0.8669(3) 0.0420(5) Uani 1 1 d . .
H3A H 0.124(4) 0.2544(19) 0.870(5) 0.063 Uiso 1 1 d . U
H3B H 0.124(3) 0.2954(17) 0.758(6) 0.063 Uiso 1 1 d . U
N20 N 0.85876(17) 0.41564(8) 0.8860(2) 0.0271(4) Uani 1 1 d . .
O22 O 0.43458(15) 0.32367(7) -0.0968(2) 0.0332(4) Uani 1 1 d . .
O2 O 0.2634(2) 0.34147(9) 0.1553(3) 0.0467(5) Uani 1 1 d . .
H2A H 0.218(4) 0.3437(16) 0.239(6) 0.070 Uiso 1 1 d . U
H2B H 0.234(4) 0.3247(19) 0.080(6) 0.070 Uiso 1 1 d . U
C21 C 0.9546(2) 0.37491(10) 0.9137(3) 0.0325(5) Uani 1 1 d . .
H21A H 1.023400 0.390882 0.870652 0.049 Uiso 1 1 calc R U
H21B H 0.930861 0.340762 0.844295 0.049 Uiso 1 1 calc R U
H21C H 0.973453 0.365910 1.044785 0.049 Uiso 1 1 calc R U
C14 C 0.7511(2) 0.48996(10) 0.9528(3) 0.0274(5) Uani 1 1 d . .
C9 C 0.7719(2) 0.38380(10) 0.5854(3) 0.0291(5) Uani 1 1 d . .
H9 H 0.835892 0.359514 0.578253 0.035 Uiso 1 1 calc R U
C19 C 0.8486(2) 0.45843(10) 1.0174(3) 0.0282(5) Uani 1 1 d . .
C6 C 0.7624(2) 0.32022(10) 0.2232(3) 0.0292(5) Uani 1 1 d . .
H6 H 0.837472 0.321013 0.296021 0.035 Uiso 1 1 calc R U
C11 C 0.6942(2) 0.46810(9) 0.7696(3) 0.0267(5) Uani 1 1 d . .
C16 C 0.7945(2) 0.54788(10) 1.2172(3) 0.0321(5) Uani 1 1 d . .
H16 H 0.777016 0.579131 1.287965 0.039 Uiso 1 1 calc R U
C12 C 0.5678(2) 0.45047(10) 0.7801(3) 0.0320(5) Uani 1 1 d . .
H12A H 0.567699 0.420907 0.872342 0.048 Uiso 1 1 calc R U
H12B H 0.531158 0.436460 0.659905 0.048 Uiso 1 1 calc R U
H12C H 0.523897 0.482802 0.814675 0.048 Uiso 1 1 calc R U
C15 C 0.7223(2) 0.53556(10) 1.0553(3) 0.0291(5) Uani 1 1 d . .
H15 H 0.654887 0.557476 1.014856 0.035 Uiso 1 1 calc R U
C4 C 0.6356(2) 0.28884(10) -0.0479(3) 0.0315(5) Uani 1 1 d . .
H4 H 0.624821 0.267708 -0.158527 0.038 Uiso 1 1 calc R U
C13 C 0.6983(2) 0.51315(10) 0.6197(3) 0.0302(5) Uani 1 1 d . .
H13A H 0.652469 0.545758 0.646560 0.045 Uiso 1 1 calc R U
H13B H 0.665536 0.497769 0.499460 0.045 Uiso 1 1 calc R U
H13C H 0.779332 0.524464 0.618184 0.045 Uiso 1 1 calc R U
C2 C 0.5595(2) 0.34911(9) 0.1696(3) 0.0284(5) Uani 1 1 d . .
C18 C 0.9215(2) 0.46902(10) 1.1806(3) 0.0312(5) Uani 1 1 d . .
H18 H 0.987064 0.446136 1.222858 0.037 Uiso 1 1 calc R U
C8 C 0.6808(2) 0.38356(9) 0.4461(3) 0.0289(5) Uani 1 1 d . .
H8 H 0.617552 0.407671 0.459496 0.035 Uiso 1 1 calc R U
C17 C 0.8925(2) 0.51541(10) 1.2791(3) 0.0332(5) Uani 1 1 d . .
H17 H 0.940678 0.525132 1.390856 0.040 Uiso 1 1 calc R U
C10 C 0.7752(2) 0.41918(9) 0.7424(3) 0.0276(5) Uani 1 1 d . .
C3 C 0.5435(2) 0.31886(10) 0.0025(3) 0.0283(5) Uani 1 1 d . .
C23 C 0.4137(3) 0.29656(13) -0.2726(4) 0.0425(6) Uani 1 1 d . .
H23A H 0.472406 0.308741 -0.346855 0.064 Uiso 1 1 calc R U
H23B H 0.335783 0.306490 -0.335456 0.064 Uiso 1 1 calc R U
H23C H 0.418763 0.255922 -0.255449 0.064 Uiso 1 1 calc R U
C7 C 0.6693(2) 0.35059(9) 0.2791(3) 0.0281(5) Uani 1 1 d . .
C5 C 0.7443(2) 0.28960(10) 0.0639(3) 0.0316(5) Uani 1 1 d . .
H5 H 0.806853 0.268535 0.028842 0.038 Uiso 1 1 calc R U

loop_
_atom_site_aniso_label
_atom_site_aniso_U_11
_atom_site_aniso_U_22
_atom_site_aniso_U_33
_atom_site_aniso_U_23
_atom_site_aniso_U_13
_atom_site_aniso_U_12
Br1 0.03371(18) 0.03468(18) 0.02748(17) -0.00116(8) 0.00620(11) 0.00435(10)
O1 0.0302(9) 0.0371(9) 0.0357(9) -0.0098(7) 0.0041(7) 0.0056(8)
O3 0.0593(13) 0.0313(10) 0.0342(10) 0.0008(8) 0.0033(8) 0.0007(9)
N20 0.0294(11) 0.0282(10) 0.0246(9) 0.0034(7) 0.0069(8) 0.0024(8)
O22 0.0318(9) 0.0360(9) 0.0313(8) -0.0088(7) 0.0035(7) 0.0004(7)
O2 0.0429(12) 0.0580(13) 0.0424(11) -0.0154(8) 0.0171(10) -0.0162(9)
C21 0.0319(13) 0.0350(13) 0.0315(12) 0.0044(9) 0.0082(10) 0.0088(10)
C14 0.0289(12) 0.0284(11) 0.0260(11) 0.0043(9) 0.0075(9) -0.0002(9)
C9 0.0321(13) 0.0262(11) 0.0302(11) 0.0019(9) 0.0086(9) 0.0023(9)
C19 0.0311(13) 0.0287(12) 0.0265(11) 0.0033(9) 0.0099(9) 0.0021(9)
C6 0.0275(12) 0.0284(12) 0.0330(12) 0.0010(9) 0.0085(9) -0.0010(9)
C11 0.0287(12) 0.0272(11) 0.0247(10) 0.0013(9) 0.0057(9) 0.0035(9)
C16 0.0400(14) 0.0319(12) 0.0257(11) 0.0005(9) 0.0088(10) -0.0001(10)
C12 0.0305(13) 0.0345(13) 0.0320(12) -0.0011(9) 0.0079(10) 0.0002(10)
C15 0.0329(13) 0.0261(11) 0.0300(11) 0.0026(9) 0.0106(9) 0.0019(10)
C4 0.0376(14) 0.0273(12) 0.0316(12) -0.0043(9) 0.0120(10) -0.0043(10)
C13 0.0354(13) 0.0291(12) 0.0267(11) 0.0027(9) 0.0066(9) 0.0017(10)
C2 0.0314(13) 0.0248(11) 0.0306(12) 0.0014(8) 0.0093(10) 0.0017(9)
C18 0.0312(13) 0.0334(12) 0.0289(12) 0.0056(9) 0.0042(9) 0.0013(10)
C8 0.0331(13) 0.0258(11) 0.0294(11) 0.0000(9) 0.0101(9) 0.0000(9)
C17 0.0374(14) 0.0356(13) 0.0265(11) 0.0037(9) 0.0038(10) -0.0023(11)
C10 0.0277(12) 0.0279(11) 0.0284(11) 0.0044(9) 0.0090(9) -0.0005(9)
C3 0.0303(13) 0.0253(11) 0.0302(11) 0.0001(9) 0.0070(9) -0.0030(9)
C23 0.0400(15) 0.0508(16) 0.0364(13) -0.0160(12) 0.0043(11) -0.0014(13)
C7 0.0331(14) 0.0232(11) 0.0294(12) 0.0024(8) 0.0087(10) -0.0003(9)
C5 0.0310(13) 0.0286(12) 0.0375(13) -0.0010(9) 0.0132(10) 0.0011(10)

loop_
_atom_type_symbol
_atom_type_description
_atom_type_scat_dispersion_real
_atom_type_scat_dispersion_imag
_atom_type_scat_source
C C 0.0181 0.0091 'International Tables Vol C Tables 4.2.6.8 and 6.1.1.4'
H H 0.0000 0.0000 'International Tables Vol C Tables 4.2.6.8 and 6.1.1.4'
Br Br -0.6763 1.2805 'International Tables Vol C Tables 4.2.6.8 and 6.1.1.4'
N N 0.0311 0.0180 'International Tables Vol C Tables 4.2.6.8 and 6.1.1.4'
O O 0.0492 0.0322 'International Tables Vol C Tables 4.2.6.8 and 6.1.1.4'

loop_
_geom_angle_atom_site_label_1
_geom_angle_atom_site_label_2
_geom_angle_atom_site_label_3
_geom_angle
C2 O1 H1 113(3)
H3A O3 H3B 105(4)
C10 N20 C19 111.72(19)
C10 N20 C21 126.88(19)
C19 N20 C21 121.38(19)
C3 O22 C23 117.37(19)
H2A O2 H2B 108(5)
N20 C21 H21A 109.5
N20 C21 H21B 109.5
H21A C21 H21B 109.5
N20 C21 H21C 109.5
H21A C21 H21C 109.5
H21B C21 H21C 109.5
C19 C14 C15 119.4(2)
C19 C14 C11 110.1(2)
C15 C14 C11 130.4(2)
C8 C9 C10 122.4(2)
C8 C9 H9 118.8
C10 C9 H9 118.8
C14 C19 C18 124.0(2)
C14 C19 N20 107.8(2)
C18 C19 N20 128.2(2)
C5 C6 C7 119.9(2)
C5 C6 H6 120.0
C7 C6 H6 120.0
C14 C11 C10 100.90(19)
C14 C11 C12 110.00(18)
C10 C11 C12 113.91(19)
C14 C11 C13 109.95(19)
C10 C11 C13 110.60(17)
C12 C11 C13 111.02(19)
C15 C16 C17 121.4(2)
C15 C16 H16 119.3
C17 C16 H16 119.3
C11 C12 H12A 109.5
C11 C12 H12B 109.5
H12A C12 H12B 109.5
C11 C12 H12C 109.5
H12A C12 H12C 109.5
H12B C12 H12C 109.5
C16 C15 C14 118.0(2)
C16 C15 H15 121.0
C14 C15 H15 121.0
C3 C4 C5 120.0(2)
C3 C4 H4 120.0
C5 C4 H4 120.0
C11 C13 H13A 109.5
C11 C13 H13B 109.5
H13A C13 H13B 109.5
C11 C13 H13C 109.5
H13A C13 H13C 109.5
H13B C13 H13C 109.5
O1 C2 C7 119.1(2)
O1 C2 C3 120.9(2)
C7 C2 C3 120.1(2)
C19 C18 C17 115.7(2)
C19 C18 H18 122.1
C17 C18 H18 122.1
C9 C8 C7 127.2(2)
C9 C8 H8 116.4
C7 C8 H8 116.4
C18 C17 C16 121.4(2)
C18 C17 H17 119.3
C16 C17 H17 119.3
N20 C10 C9 122.3(2)
N20 C10 C11 109.45(19)
C9 C10 C11 128.1(2)
O22 C3 C4 126.1(2)
O22 C3 C2 114.2(2)
C4 C3 C2 119.6(2)
O22 C23 H23A 109.5
O22 C23 H23B 109.5
H23A C23 H23B 109.5
O22 C23 H23C 109.5
H23A C23 H23C 109.5
H23B C23 H23C 109.5
C2 C7 C6 119.2(2)
C2 C7 C8 117.4(2)
C6 C7 C8 123.4(2)
C6 C5 C4 121.2(2)
C6 C5 H5 119.4
C4 C5 H5 119.4

loop_
_geom_bond_atom_site_label_1
_geom_bond_atom_site_label_2
_geom_bond_distance
O1 C2 1.350(3)
O1 H1 0.79(4)
O3 H3A 0.78(4)
O3 H3B 0.82(4)
N20 C10 1.324(3)
N20 C19 1.425(3)
N20 C21 1.468(3)
O22 C3 1.365(3)
O22 C23 1.434(3)
O2 H2A 0.87(5)
O2 H2B 0.72(5)
C21 H21A 0.9800
C21 H21B 0.9800
C21 H21C 0.9800
C14 C19 1.381(3)
C14 C15 1.395(3)
C14 C11 1.501(3)
C9 C8 1.355(4)
C9 C10 1.428(3)
C9 H9 0.9500
C19 C18 1.383(3)
C6 C5 1.372(4)
C6 C7 1.413(3)
C6 H6 0.9500
C11 C10 1.532(3)
C11 C12 1.539(3)
C11 C13 1.548(3)
C16 C15 1.380(4)
C16 C17 1.395(4)
C16 H16 0.9500
C12 H12A 0.9800
C12 H12B 0.9800
C12 H12C 0.9800
C15 H15 0.9500
C4 C3 1.383(3)
C4 C5 1.397(4)
C4 H4 0.9500
C13 H13A 0.9800
C13 H13B 0.9800
C13 H13C 0.9800
C2 C7 1.400(4)
C2 C3 1.415(3)
C18 C17 1.393(4)
C18 H18 0.9500
C8 C7 1.450(3)
C8 H8 0.9500
C17 H17 0.9500
C23 H23A 0.9800
C23 H23B 0.9800
C23 H23C 0.9800
C5 H5 0.9500
